data_7135865
loop_
_publ_author_name
'Xi, Zi-Wei'
'Dong, Zhuo-Ying'
'Ji, Zheng-Kai'
'Zhang, Kai'
'Zhao, Fugang'
'Yuan, Qi-Liang'
'Shen, Yong-Miao'

_publ_section_title
;
 Visible Light-Induced Carbonylation of Alkenes to Construct \a-Branched
 Aryl Ketone Derivatives
;
_journal_name_full 'Chemical Communications'
_journal_paper_doi 10.1039/D6CC02335E
_journal_year 2026
_chemical_formula_moiety 'C23 H18 Cl F3 O'
_chemical_formula_sum 'C23 H18 Cl F3 O'
_chemical_formula_weight 402.82
_space_group_crystal_system triclinic
_space_group_IT_number 2
_space_group_name_Hall '-P 1'
_space_group_name_H-M_alt 'P -1'
_atom_sites_solution_hydrogens geom
_atom_sites_solution_primary iterative
_audit_creation_date 2026-01-08
_audit_creation_method
;
Olex2 1.5
(compiled 2024.02.16 svn.r378c4104 for OlexSys, GUI svn.r6928)
;
_audit_update_record
;
2026-02-11 deposited with the CCDC.	2026-06-01 downloaded from the CCDC.
;
_cell_angle_alpha 96.121(3)
_cell_angle_beta 101.991(2)
_cell_angle_gamma 105.078(2)
_cell_formula_units_Z 2
_cell_length_a 9.5714(6)
_cell_length_b 9.7703(6)
_cell_length_c 10.9823(6)
_cell_measurement_reflns_used 1587
_cell_measurement_temperature 170.00
_cell_measurement_theta_max 25.706
_cell_measurement_theta_min 2.593
_cell_volume 955.88(10)
_computing_cell_refinement 'SAINT V8.40B (?, 2016)'
_computing_data_reduction 'SAINT V8.40B (?, 2016)'
_computing_molecular_graphics 'Olex2 1.5 (Dolomanov et al., 2009)'
_computing_publication_material 'Olex2 1.5 (Dolomanov et al., 2009)'
_computing_structure_refinement 'SHELXL 2018/3 (Sheldrick, 2015)'
_computing_structure_solution 'olex2.solve 1.5 (Bourhis et al., 2015)'
_diffrn_ambient_temperature 170.00
_diffrn_measured_fraction_theta_full 0.974
_diffrn_measured_fraction_theta_max 0.972
_diffrn_measurement_device_type 'Bruker D8 VENTURE'
_diffrn_measurement_method '\f and \w scans'
_diffrn_radiation_type MoK\a
_diffrn_radiation_wavelength 0.71073
_diffrn_reflns_av_R_equivalents 0.0679
_diffrn_reflns_av_unetI/netI 0.0701
_diffrn_reflns_Laue_measured_fraction_full 0.974
_diffrn_reflns_Laue_measured_fraction_max 0.972
_diffrn_reflns_limit_h_max 11
_diffrn_reflns_limit_h_min -11
_diffrn_reflns_limit_k_max 12
_diffrn_reflns_limit_k_min -12
_diffrn_reflns_limit_l_max 13
_diffrn_reflns_limit_l_min -13
_diffrn_reflns_number 10663
_diffrn_reflns_point_group_measured_fraction_full 0.974
_diffrn_reflns_point_group_measured_fraction_max 0.972
_diffrn_reflns_theta_full 25.242
_diffrn_reflns_theta_max 26.407
_diffrn_reflns_theta_min 1.924
_diffrn_source_current 1.4
_diffrn_source_power 0.07
_diffrn_source_voltage 50.0
_diffrn_standards_number 0
_exptl_absorpt_coefficient_mu 0.239
_exptl_absorpt_correction_T_max 0.7454
_exptl_absorpt_correction_T_min 0.6821
_exptl_absorpt_correction_type multi-scan
_exptl_absorpt_process_details
;
SADABS-2016/2 (Bruker,2016/2) was used for absorption correction.
wR2(int) was 0.1491 before and 0.0612 after correction.
The Ratio of minimum to maximum transmission is 0.9151.
The \l/2 correction factor is Not present.
;
_exptl_crystal_colour colourless
_exptl_crystal_colour_primary colourless
_exptl_crystal_density_diffrn 1.400
_exptl_crystal_description block
_exptl_crystal_F_000 416
_exptl_crystal_size_max 0.18
_exptl_crystal_size_mid 0.13
_exptl_crystal_size_min 0.1
_refine_diff_density_max 0.218
_refine_diff_density_min -0.229
_refine_diff_density_rms 0.046
_refine_ls_extinction_method none
_refine_ls_goodness_of_fit_ref 1.052
_refine_ls_hydrogen_treatment constr
_refine_ls_matrix_type full
_refine_ls_number_parameters 254
_refine_ls_number_reflns 3817
_refine_ls_number_restraints 0
_refine_ls_restrained_S_all 1.052
_refine_ls_R_factor_all 0.0693
_refine_ls_R_factor_gt 0.0492
_refine_ls_shift/su_max 0.001
_refine_ls_shift/su_mean 0.000
_refine_ls_structure_factor_coef Fsqd
_refine_ls_weighting_details 'w=1/[\s^2^(Fo^2^)+(0.0364P)^2^+0.3151P] where P=(Fo^2^+2Fc^2^)/3'
_refine_ls_weighting_scheme calc
_refine_ls_wR_factor_gt 0.1063
_refine_ls_wR_factor_ref 0.1236
_reflns_Friedel_coverage 0.000
_reflns_number_gt 2815
_reflns_number_total 3817
_reflns_threshold_expression 'I > 2\s(I)'
_cod_data_source_file d6cc02335e2.cif
_cod_data_source_block xzw
_cod_database_code 7135865
_shelx_shelxl_version_number 2018/3
_shelx_space_group_comment
;
The symmetry employed for this shelxl refinement is uniquely defined
by the following loop, which should always be used as a source of
symmetry information in preference to the above space-group names.
They are only intended as comments.
;
_shelx_estimated_absorpt_t_max 0.977
_shelx_estimated_absorpt_t_min 0.958
_olex2_refinement_description
;
1. Fixed Uiso
 At 1.2 times of:
  All C(H) groups, All C(H,H) groups
 At 1.5 times of:
  All C(H,H,H) groups
2.a Secondary CH2 refined with riding coordinates:
 C9(H9A,H9B)
2.b Aromatic/amide H refined with riding coordinates:
 C5(H5), C2(H2), C3(H3), C12(H12), C6(H6), C11(H11), C19(H19), C15(H15),
 C14(H14), C23(H23), C21(H21), C20(H20), C22(H22)
2.c Idealised Me refined as rotating group:
 C16(H16A,H16B,H16C)
;
_olex2_submission_special_instructions 'No special instructions were received'

loop_
_space_group_symop_operation_xyz
'x, y, z'
'-x, -y, -z'

loop_
_atom_site_label
_atom_site_type_symbol
_atom_site_fract_x
_atom_site_fract_y
_atom_site_fract_z
_atom_site_U_iso_or_equiv
_atom_site_adp_type
_atom_site_occupancy
_atom_site_site_symmetry_order
_atom_site_calc_flag
_atom_site_refinement_flags_posn
_atom_site_refinement_flags_adp
_atom_site_refinement_flags_occupancy
_atom_site_disorder_assembly
_atom_site_disorder_group
Cl1 Cl 1.34940(6) 0.81020(7) 0.18373(6) 0.0475(2) Uani 1 1 d . . . . .
F2 F 0.87824(13) 0.31963(13) 0.34143(12) 0.0405(3) Uani 1 1 d . . . . .
F1 F 0.76969(15) 0.25904(13) 0.14394(12) 0.0431(3) Uani 1 1 d . . . . .
F3 F 0.64049(14) 0.23437(13) 0.28246(12) 0.0416(3) Uani 1 1 d . . . . .
O1 O 0.71426(19) 0.47227(18) 0.45516(15) 0.0449(4) Uani 1 1 d . . . . .
C4 C 0.8970(2) 0.5636(2) 0.22637(18) 0.0285(4) Uani 1 1 d . . . . .
C5 C 1.0221(2) 0.6061(2) 0.32885(19) 0.0325(5) Uani 1 1 d . . . . .
H5 H 1.011475 0.583214 0.408999 0.039 Uiso 1 1 calc R U . . .
C9 C 0.6129(2) 0.4666(2) 0.13203(19) 0.0313(5) Uani 1 1 d . . . . .
H9A H 0.606987 0.565494 0.126432 0.038 Uiso 1 1 calc R U . . .
H9B H 0.635313 0.429101 0.053205 0.038 Uiso 1 1 calc R U . . .
C2 C 1.0526(2) 0.6790(2) 0.0976(2) 0.0345(5) Uani 1 1 d . . . . .
H2 H 1.063178 0.705557 0.018508 0.041 Uiso 1 1 calc R U . . .
C7 C 0.7462(2) 0.4750(2) 0.24521(18) 0.0281(4) Uani 1 1 d . . . . .
C17 C 0.7209(2) 0.5413(2) 0.37036(19) 0.0306(5) Uani 1 1 d . . . . .
C1 C 1.1747(2) 0.7167(2) 0.1997(2) 0.0326(5) Uani 1 1 d . . . . .
C3 C 0.9145(2) 0.6022(2) 0.11077(19) 0.0314(5) Uani 1 1 d . . . . .
H3 H 0.830658 0.575533 0.040150 0.038 Uiso 1 1 calc R U . . .
C10 C 0.4614(2) 0.3746(2) 0.13790(19) 0.0299(4) Uani 1 1 d . . . . .
C18 C 0.7047(2) 0.6906(2) 0.38759(19) 0.0317(5) Uani 1 1 d . . . . .
C12 C 0.2411(2) 0.3340(2) 0.2197(2) 0.0353(5) Uani 1 1 d . . . . .
H12 H 0.183057 0.370734 0.267892 0.042 Uiso 1 1 calc R U . . .
C6 C 1.1605(2) 0.6806(2) 0.3161(2) 0.0352(5) Uani 1 1 d . . . . .
H6 H 1.244983 0.706738 0.386169 0.042 Uiso 1 1 calc R U . . .
C11 C 0.3740(2) 0.4243(2) 0.20858(19) 0.0321(5) Uani 1 1 d . . . . .
H11 H 0.406109 0.521693 0.249776 0.038 Uiso 1 1 calc R U . . .
C19 C 0.7547(3) 0.7966(2) 0.3187(2) 0.0416(6) Uani 1 1 d . . . . .
H19 H 0.797555 0.774799 0.251151 0.050 Uiso 1 1 calc R U . . .
C15 C 0.4055(2) 0.2337(2) 0.0726(2) 0.0366(5) Uani 1 1 d . . . . .
H15 H 0.458814 0.199036 0.018392 0.044 Uiso 1 1 calc R U . . .
C14 C 0.2737(2) 0.1438(2) 0.0855(2) 0.0399(5) Uani 1 1 d . . . . .
H14 H 0.239024 0.047657 0.041186 0.048 Uiso 1 1 calc R U . . .
C8 C 0.7576(2) 0.3226(2) 0.2551(2) 0.0342(5) Uani 1 1 d . . . . .
C13 C 0.1909(2) 0.1906(2) 0.1617(2) 0.0370(5) Uani 1 1 d . . . . .
C23 C 0.6385(3) 0.7241(3) 0.4846(2) 0.0407(5) Uani 1 1 d . . . . .
H23 H 0.601278 0.651956 0.530847 0.049 Uiso 1 1 calc R U . . .
C21 C 0.6803(3) 0.9658(3) 0.4462(3) 0.0508(7) Uani 1 1 d . . . . .
H21 H 0.674144 1.060552 0.467509 0.061 Uiso 1 1 calc R U . . .
C20 C 0.7424(3) 0.9337(3) 0.3481(3) 0.0504(7) Uani 1 1 d . . . . .
H20 H 0.776845 1.005615 0.300710 0.060 Uiso 1 1 calc R U . . .
C22 C 0.6270(3) 0.8605(3) 0.5135(2) 0.0500(7) Uani 1 1 d . . . . .
H22 H 0.582305 0.882394 0.579763 0.060 Uiso 1 1 calc R U . . .
C16 C 0.0547(3) 0.0887(3) 0.1847(3) 0.0517(7) Uani 1 1 d . . . . .
H16A H 0.068737 0.086858 0.275391 0.078 Uiso 1 1 calc R U . . .
H16B H 0.039704 -0.008055 0.139561 0.078 Uiso 1 1 calc R U . . .
H16C H -0.032926 0.121124 0.154031 0.078 Uiso 1 1 calc R U . . .

loop_
_atom_site_aniso_label
_atom_site_aniso_U_11
_atom_site_aniso_U_22
_atom_site_aniso_U_33
_atom_site_aniso_U_23
_atom_site_aniso_U_13
_atom_site_aniso_U_12
Cl1 0.0368(3) 0.0474(4) 0.0541(4) 0.0130(3) 0.0105(3) 0.0037(2)
F2 0.0440(7) 0.0369(7) 0.0412(7) 0.0119(6) 0.0016(6) 0.0175(6)
F1 0.0582(8) 0.0372(7) 0.0371(7) 0.0023(6) 0.0120(6) 0.0204(6)
F3 0.0451(7) 0.0338(7) 0.0465(8) 0.0163(6) 0.0100(6) 0.0099(6)
O1 0.0697(11) 0.0437(9) 0.0314(8) 0.0174(7) 0.0194(8) 0.0240(8)
C4 0.0350(11) 0.0271(10) 0.0254(10) 0.0053(8) 0.0069(8) 0.0128(8)
C5 0.0397(11) 0.0325(11) 0.0265(10) 0.0076(9) 0.0061(9) 0.0133(9)
C9 0.0361(11) 0.0343(11) 0.0255(10) 0.0103(9) 0.0069(8) 0.0122(9)
C2 0.0391(11) 0.0365(12) 0.0313(11) 0.0089(9) 0.0114(9) 0.0133(9)
C7 0.0328(10) 0.0279(10) 0.0249(10) 0.0070(8) 0.0062(8) 0.0108(8)
C17 0.0337(11) 0.0332(11) 0.0275(10) 0.0103(9) 0.0085(8) 0.0112(9)
C1 0.0347(11) 0.0260(10) 0.0375(11) 0.0055(9) 0.0093(9) 0.0091(9)
C3 0.0334(11) 0.0356(11) 0.0257(10) 0.0049(9) 0.0055(8) 0.0124(9)
C10 0.0330(11) 0.0324(11) 0.0250(10) 0.0103(8) 0.0034(8) 0.0113(9)
C18 0.0321(10) 0.0324(11) 0.0304(11) 0.0044(9) 0.0060(8) 0.0104(9)
C12 0.0334(11) 0.0432(13) 0.0340(11) 0.0097(10) 0.0097(9) 0.0167(10)
C6 0.0357(11) 0.0325(11) 0.0328(11) 0.0045(9) 0.0000(9) 0.0091(9)
C11 0.0365(11) 0.0292(11) 0.0308(11) 0.0050(9) 0.0053(9) 0.0124(9)
C19 0.0449(13) 0.0349(12) 0.0542(14) 0.0124(11) 0.0252(11) 0.0152(10)
C15 0.0375(11) 0.0393(12) 0.0335(11) 0.0031(9) 0.0081(9) 0.0139(10)
C14 0.0378(12) 0.0343(12) 0.0428(13) 0.0015(10) 0.0027(10) 0.0100(10)
C8 0.0392(11) 0.0327(11) 0.0304(11) 0.0069(9) 0.0061(9) 0.0111(9)
C13 0.0327(11) 0.0377(12) 0.0402(12) 0.0127(10) 0.0045(9) 0.0107(9)
C23 0.0456(13) 0.0492(14) 0.0294(11) 0.0054(10) 0.0096(10) 0.0174(11)
C21 0.0494(14) 0.0379(13) 0.0633(17) -0.0052(12) 0.0102(13) 0.0178(11)
C20 0.0465(14) 0.0328(12) 0.0777(19) 0.0151(12) 0.0247(13) 0.0119(11)
C22 0.0569(15) 0.0607(16) 0.0378(13) -0.0026(12) 0.0117(11) 0.0304(13)
C16 0.0371(13) 0.0496(15) 0.0666(17) 0.0154(13) 0.0133(12) 0.0070(11)

loop_
_atom_type_symbol
_atom_type_description
_atom_type_scat_dispersion_real
_atom_type_scat_dispersion_imag
_atom_type_scat_source
C C 0.0033 0.0016 'International Tables Vol C Tables 4.2.6.8 and 6.1.1.4'
H H 0.0000 0.0000 'International Tables Vol C Tables 4.2.6.8 and 6.1.1.4'
Cl Cl 0.1484 0.1585 'International Tables Vol C Tables 4.2.6.8 and 6.1.1.4'
F F 0.0171 0.0103 'International Tables Vol C Tables 4.2.6.8 and 6.1.1.4'
O O 0.0106 0.0060 'International Tables Vol C Tables 4.2.6.8 and 6.1.1.4'

loop_
_geom_angle_atom_site_label_1
_geom_angle_atom_site_label_2
_geom_angle_atom_site_label_3
_geom_angle
_geom_angle_site_symmetry_1
_geom_angle_site_symmetry_3
_geom_angle_publ_flag
C5 C4 C7 119.04(18) . . ?
C3 C4 C5 118.21(19) . . ?
C3 C4 C7 122.75(18) . . ?
C4 C5 H5 119.3 . . ?
C6 C5 C4 121.4(2) . . ?
C6 C5 H5 119.3 . . ?
H9A C9 H9B 107.4 . . ?
C7 C9 H9A 108.3 . . ?
C7 C9 H9B 108.3 . . ?
C10 C9 H9A 108.3 . . ?
C10 C9 H9B 108.3 . . ?
C10 C9 C7 116.04(17) . . ?
C1 C2 H2 120.1 . . ?
C1 C2 C3 119.7(2) . . ?
C3 C2 H2 120.1 . . ?
C4 C7 C9 112.04(16) . . ?
C4 C7 C17 109.48(15) . . ?
C17 C7 C9 110.39(16) . . ?
C8 C7 C4 106.89(16) . . ?
C8 C7 C9 109.06(16) . . ?
C8 C7 C17 108.86(17) . . ?
O1 C17 C7 119.67(19) . . ?
O1 C17 C18 119.66(19) . . ?
C18 C17 C7 120.66(18) . . ?
C2 C1 Cl1 120.24(17) . . ?
C2 C1 C6 120.8(2) . . ?
C6 C1 Cl1 118.96(16) . . ?
C4 C3 H3 119.6 . . ?
C2 C3 C4 120.76(19) . . ?
C2 C3 H3 119.6 . . ?
C11 C10 C9 122.45(18) . . ?
C11 C10 C15 117.52(19) . . ?
C15 C10 C9 120.02(18) . . ?
C19 C18 C17 125.28(19) . . ?
C19 C18 C23 118.8(2) . . ?
C23 C18 C17 115.8(2) . . ?
C11 C12 H12 119.4 . . ?
C11 C12 C13 121.3(2) . . ?
C13 C12 H12 119.4 . . ?
C5 C6 C1 119.03(19) . . ?
C5 C6 H6 120.5 . . ?
C1 C6 H6 120.5 . . ?
C10 C11 H11 119.5 . . ?
C12 C11 C10 120.99(19) . . ?
C12 C11 H11 119.5 . . ?
C18 C19 H19 119.8 . . ?
C20 C19 C18 120.4(2) . . ?
C20 C19 H19 119.8 . . ?
C10 C15 H15 119.5 . . ?
C14 C15 C10 121.0(2) . . ?
C14 C15 H15 119.5 . . ?
C15 C14 H14 119.3 . . ?
C15 C14 C13 121.5(2) . . ?
C13 C14 H14 119.3 . . ?
F2 C8 F1 105.67(17) . . ?
F2 C8 C7 113.58(17) . . ?
F1 C8 C7 109.90(17) . . ?
F3 C8 F2 106.12(17) . . ?
F3 C8 F1 106.10(16) . . ?
F3 C8 C7 114.82(17) . . ?
C12 C13 C16 121.2(2) . . ?
C14 C13 C12 117.5(2) . . ?
C14 C13 C16 121.3(2) . . ?
C18 C23 H23 119.7 . . ?
C22 C23 C18 120.5(2) . . ?
C22 C23 H23 119.7 . . ?
C20 C21 H21 119.9 . . ?
C20 C21 C22 120.1(2) . . ?
C22 C21 H21 119.9 . . ?
C19 C20 H20 120.0 . . ?
C21 C20 C19 120.0(2) . . ?
C21 C20 H20 120.0 . . ?
C23 C22 C21 120.1(2) . . ?
C23 C22 H22 120.0 . . ?
C21 C22 H22 120.0 . . ?
C13 C16 H16A 109.5 . . ?
C13 C16 H16B 109.5 . . ?
C13 C16 H16C 109.5 . . ?
H16A C16 H16B 109.5 . . ?
H16A C16 H16C 109.5 . . ?
H16B C16 H16C 109.5 . . ?

loop_
_geom_bond_atom_site_label_1
_geom_bond_atom_site_label_2
_geom_bond_distance
_geom_bond_site_symmetry_2
_geom_bond_publ_flag
Cl1 C1 1.739(2) . ?
F2 C8 1.342(2) . ?
F1 C8 1.351(2) . ?
F3 C8 1.335(2) . ?
O1 C17 1.209(3) . ?
C4 C5 1.398(3) . ?
C4 C7 1.545(3) . ?
C4 C3 1.393(3) . ?
C5 H5 0.9500 . ?
C5 C6 1.379(3) . ?
C9 H9A 0.9900 . ?
C9 H9B 0.9900 . ?
C9 C7 1.563(3) . ?
C9 C10 1.512(3) . ?
C2 H2 0.9500 . ?
C2 C1 1.379(3) . ?
C2 C3 1.385(3) . ?
C7 C17 1.548(3) . ?
C7 C8 1.535(3) . ?
C17 C18 1.503(3) . ?
C1 C6 1.387(3) . ?
C3 H3 0.9500 . ?
C10 C11 1.393(3) . ?
C10 C15 1.394(3) . ?
C18 C19 1.390(3) . ?
C18 C23 1.399(3) . ?
C12 H12 0.9500 . ?
C12 C11 1.384(3) . ?
C12 C13 1.390(3) . ?
C6 H6 0.9500 . ?
C11 H11 0.9500 . ?
C19 H19 0.9500 . ?
C19 C20 1.385(3) . ?
C15 H15 0.9500 . ?
C15 C14 1.382(3) . ?
C14 H14 0.9500 . ?
C14 C13 1.386(3) . ?
C13 C16 1.506(3) . ?
C23 H23 0.9500 . ?
C23 C22 1.375(3) . ?
C21 H21 0.9500 . ?
C21 C20 1.380(4) . ?
C21 C22 1.383(4) . ?
C20 H20 0.9500 . ?
C22 H22 0.9500 . ?
C16 H16A 0.9800 . ?
C16 H16B 0.9800 . ?
C16 H16C 0.9800 . ?

loop_
_geom_torsion_atom_site_label_1
_geom_torsion_atom_site_label_2
_geom_torsion_atom_site_label_3
_geom_torsion_atom_site_label_4
_geom_torsion
_geom_torsion_site_symmetry_1
_geom_torsion_site_symmetry_2
_geom_torsion_site_symmetry_3
_geom_torsion_site_symmetry_4
_geom_torsion_publ_flag
Cl1 C1 C6 C5 -179.83(16) . . . . ?
O1 C17 C18 C19 158.7(2) . . . . ?
O1 C17 C18 C23 -18.8(3) . . . . ?
C4 C5 C6 C1 1.5(3) . . . . ?
C4 C7 C17 O1 -116.1(2) . . . . ?
C4 C7 C17 C18 63.8(2) . . . . ?
C4 C7 C8 F2 52.2(2) . . . . ?
C4 C7 C8 F1 -65.9(2) . . . . ?
C4 C7 C8 F3 174.58(16) . . . . ?
C5 C4 C7 C9 167.10(18) . . . . ?
C5 C4 C7 C17 44.3(2) . . . . ?
C5 C4 C7 C8 -73.5(2) . . . . ?
C5 C4 C3 C2 0.9(3) . . . . ?
C9 C7 C17 O1 120.1(2) . . . . ?
C9 C7 C17 C18 -60.0(2) . . . . ?
C9 C7 C8 F2 173.52(16) . . . . ?
C9 C7 C8 F1 55.4(2) . . . . ?
C9 C7 C8 F3 -64.1(2) . . . . ?
C9 C10 C11 C12 -175.0(2) . . . . ?
C9 C10 C15 C14 174.2(2) . . . . ?
C2 C1 C6 C5 -0.1(3) . . . . ?
C7 C4 C5 C6 177.54(18) . . . . ?
C7 C4 C3 C2 -178.58(18) . . . . ?
C7 C9 C10 C11 81.4(3) . . . . ?
C7 C9 C10 C15 -97.6(2) . . . . ?
C7 C17 C18 C19 -21.2(3) . . . . ?
C7 C17 C18 C23 161.30(19) . . . . ?
C17 C7 C8 F2 -66.0(2) . . . . ?
C17 C7 C8 F1 175.90(16) . . . . ?
C17 C7 C8 F3 56.4(2) . . . . ?
C17 C18 C19 C20 -175.8(2) . . . . ?
C17 C18 C23 C22 175.9(2) . . . . ?
C1 C2 C3 C4 0.6(3) . . . . ?
C3 C4 C5 C6 -1.9(3) . . . . ?
C3 C4 C7 C9 -13.5(3) . . . . ?
C3 C4 C7 C17 -136.3(2) . . . . ?
C3 C4 C7 C8 105.9(2) . . . . ?
C3 C2 C1 Cl1 178.80(16) . . . . ?
C3 C2 C1 C6 -1.0(3) . . . . ?
C10 C9 C7 C4 176.44(16) . . . . ?
C10 C9 C7 C17 -61.3(2) . . . . ?
C10 C9 C7 C8 58.3(2) . . . . ?
C10 C15 C14 C13 1.2(4) . . . . ?
C18 C19 C20 C21 0.0(4) . . . . ?
C18 C23 C22 C21 0.3(4) . . . . ?
C11 C10 C15 C14 -4.8(3) . . . . ?
C11 C12 C13 C14 -4.2(3) . . . . ?
C11 C12 C13 C16 173.6(2) . . . . ?
C19 C18 C23 C22 -1.8(3) . . . . ?
C15 C10 C11 C12 4.0(3) . . . . ?
C15 C14 C13 C12 3.3(3) . . . . ?
C15 C14 C13 C16 -174.5(2) . . . . ?
C8 C7 C17 O1 0.4(3) . . . . ?
C8 C7 C17 C18 -179.73(17) . . . . ?
C13 C12 C11 C10 0.5(3) . . . . ?
C23 C18 C19 C20 1.6(3) . . . . ?
C20 C21 C22 C23 1.4(4) . . . . ?
C22 C21 C20 C19 -1.5(4) . . . . ?
